data_7115217
loop_
_publ_author_name
'Albert Cotton, F.'
'Daniels, Lee M.'
'Murillo, Carlos A.'
'Wang, Xiaoping'
'Murillo, Carlos A.'

_publ_section_title
;
 Getting the right answer to a key question concerning molecular wires
;
_journal_issue 24
_journal_name_full 'Chemical Communications'
_journal_page_first 2461
_journal_paper_doi 10.1039/a906727b
_journal_year 1999
_chemical_formula_structural Cr5(tpda)4Cl2.Et2O
_chemical_formula_sum 'C64 H54 Cl2 Cr5 N20 O'
_chemical_formula_weight 1450.17
_chemical_name_systematic
; 
 ? 
;
_space_group_IT_number 87
_symmetry_cell_setting tetragonal
_symmetry_space_group_name_Hall '-I 4'
_symmetry_space_group_name_H-M 'I 4/m'
_atom_sites_solution_hydrogens geom
_atom_sites_solution_primary direct
_atom_sites_solution_secondary difmap
_audit_creation_method SHELXL
_cell_angle_alpha 90.00
_cell_angle_beta 90.00
_cell_angle_gamma 90.00
_cell_formula_units_Z 2
_cell_length_a 10.7234(7)
_cell_length_b 10.7234(7)
_cell_length_c 26.663(4)
_cell_measurement_reflns_used 250
_cell_measurement_temperature 213(2)
_cell_measurement_theta_max 20.8
_cell_measurement_theta_min 6.80
_cell_volume 3066.0(5)
_computing_cell_refinement MADNES
_computing_data_collection MADNES
_computing_data_reduction PROCOR
_computing_molecular_graphics 'XP (Siemens, 1990)'
_computing_publication_material 'SHELXL-93 (Sheldrick, 1993)'
_computing_structure_refinement 'SHELXL-93 (Sheldrick, 1993)'
_computing_structure_solution 'SHELXS-86 (Sheldrick, 1990)'
_diffrn_ambient_temperature 213(2)
_diffrn_measurement_device 'Nonius FAST area detector'
_diffrn_measurement_method 'Ellipsoid-mask fitting'
_diffrn_radiation_monochromator graphite
_diffrn_radiation_source 'fine-focus sealed tube'
_diffrn_radiation_type MoK\a
_diffrn_radiation_wavelength 0.71073
_diffrn_reflns_av_R_equivalents 0.0509
_diffrn_reflns_av_sigmaI/netI 0.0278
_diffrn_reflns_limit_h_max 14
_diffrn_reflns_limit_h_min -13
_diffrn_reflns_limit_k_max 13
_diffrn_reflns_limit_k_min -13
_diffrn_reflns_limit_l_max 32
_diffrn_reflns_limit_l_min -35
_diffrn_reflns_number 9543
_diffrn_reflns_theta_max 28.32
_diffrn_reflns_theta_min 2.98
_diffrn_standards_decay_% 0
_diffrn_standards_interval_count 0
_diffrn_standards_interval_time 0
_diffrn_standards_number 'None (area detector data)'
_exptl_absorpt_coefficient_mu 1.008
_exptl_absorpt_correction_type none
_exptl_crystal_colour brown
_exptl_crystal_density_diffrn 1.571
_exptl_crystal_description block
_exptl_crystal_F_000 1480
_exptl_crystal_size_max 0.30
_exptl_crystal_size_mid 0.24
_exptl_crystal_size_min 0.10
_refine_diff_density_max 0.736
_refine_diff_density_min -0.308
_refine_diff_density_rms 0.088
_refine_ls_extinction_method none
_refine_ls_goodness_of_fit_all 0.998
_refine_ls_goodness_of_fit_obs 1.010
_refine_ls_hydrogen_treatment nonref
_refine_ls_matrix_type full
_refine_ls_number_parameters 152
_refine_ls_number_reflns 1885
_refine_ls_number_restraints 3
_refine_ls_restrained_S_all 1.035
_refine_ls_restrained_S_obs 1.012
_refine_ls_R_factor_all 0.0737
_refine_ls_R_factor_obs 0.0602
_refine_ls_shift/esd_max -0.001
_refine_ls_shift/esd_mean 0.000
_refine_ls_structure_factor_coef Fsqd
_refine_ls_weighting_details 'w=1/[\s^2^(Fo^2^)+(0.0622P)^2^+14.5428P] where P=(Fo^2^+2Fc^2^)/3'
_refine_ls_weighting_scheme calc
_refine_ls_wR_factor_all 0.1640
_refine_ls_wR_factor_obs 0.1441
_reflns_number_observed 1551
_reflns_number_total 1892
_reflns_observed_criterion >2sigma(I)
_cod_data_source_file 906727b.txt
_cod_data_source_block MEt2O
_cod_depositor_comments
;
The following automatic conversions were performed:

'_refine_ls_weighting_scheme' value 'calc
w=1/[\s^2^(Fo^2^)+(0.0622P)^2^+14.5428P] where P=(Fo^2^+2Fc^2^)/3'
was changed to 'calc'. New tag '_refine_ls_weighting_details' was
created. The value of the new tag was set to
'w=1/[\s^2^(Fo^2^)+(0.0622P)^2^+14.5428P] where P=(Fo^2^+2Fc^2^)/3'.

Automatic conversion script
Id: cif_fix_values 3143 2015-03-26 13:38:13Z robertas 
;
_cod_original_sg_symbol_H-M I4/m
_cod_database_code 7115217

loop_
_symmetry_equiv_pos_as_xyz
'x, y, z'
'-x, -y, z'
'-y, x, z'
'y, -x, z'
'x+1/2, y+1/2, z+1/2'
'-x+1/2, -y+1/2, z+1/2'
'-y+1/2, x+1/2, z+1/2'
'y+1/2, -x+1/2, z+1/2'
'-x, -y, -z'
'x, y, -z'
'y, -x, -z'
'-y, x, -z'
'-x+1/2, -y+1/2, -z+1/2'
'x+1/2, y+1/2, -z+1/2'
'y+1/2, -x+1/2, -z+1/2'
'-y+1/2, x+1/2, -z+1/2'

loop_
_atom_site_aniso_label
_atom_site_aniso_U_11
_atom_site_aniso_U_22
_atom_site_aniso_U_33
_atom_site_aniso_U_23
_atom_site_aniso_U_13
_atom_site_aniso_U_12
Cr1 0.0273(4) 0.0273(4) 0.021(2) 0.000 0.000 0.000
Cr3 0.0181(4) 0.0181(4) 0.020(2) 0.000 0.000 0.000
Cr5 0.0273(4) 0.0273(4) 0.021(2) 0.000 0.000 0.000
Cl1 0.0477(6) 0.0477(6) 0.026(4) 0.000 0.000 0.000
Cl2 0.0477(6) 0.0477(6) 0.026(4) 0.000 0.000 0.000
N1 0.031(2) 0.027(2) 0.0191(15) 0.0011(12) -0.0019(12) 0.0005(14)
N2 0.036(2) 0.025(2) 0.020(2) 0.0038(12) -0.0050(13) 0.0013(14)
C1 0.049(3) 0.040(3) 0.037(3) 0.004(3) -0.008(2) 0.004(2)
C2 0.051(3) 0.038(3) 0.057(3) 0.007(4) -0.017(3) 0.010(2)
C3 0.046(3) 0.031(2) 0.053(3) -0.001(3) -0.017(2) 0.008(2)
C4 0.049(3) 0.046(3) 0.031(2) -0.004(2) -0.004(2) 0.004(2)
C5 0.032(2) 0.031(2) 0.022(2) -0.0008(14) -0.0007(14) 0.003(2)
N3 0.026(2) 0.0226(15) 0.038(2) 0.000 0.000 -0.0014(12)
C6 0.027(2) 0.025(2) 0.022(2) 0.0022(13) 0.0011(12) -0.002(2)
C7 0.042(4) 0.028(2) 0.033(2) 0.002(2) -0.003(2) -0.008(3)
C8 0.058(3) 0.027(2) 0.048(2) 0.000 0.000 -0.012(2)
N1' 0.031(2) 0.027(2) 0.0191(15) 0.0011(12) -0.0019(12) 0.0005(14)
N2' 0.036(2) 0.025(2) 0.020(2) 0.0038(12) -0.0050(13) 0.0013(14)
C1' 0.049(3) 0.040(3) 0.037(3) 0.004(3) -0.008(2) 0.004(2)
C2' 0.051(3) 0.038(3) 0.057(3) 0.007(4) -0.017(3) 0.010(2)
C3' 0.046(3) 0.031(2) 0.053(3) -0.001(3) -0.017(2) 0.008(2)
C4' 0.049(3) 0.046(3) 0.031(2) -0.004(2) -0.004(2) 0.004(2)
C5' 0.032(2) 0.031(2) 0.022(2) -0.0008(14) -0.0007(14) 0.003(2)
C6' 0.027(2) 0.025(2) 0.022(2) 0.0022(13) 0.0011(12) -0.002(2)
C7' 0.042(4) 0.028(2) 0.033(2) 0.002(2) -0.003(2) -0.008(3)

loop_
_atom_site_label
_atom_site_type_symbol
_atom_site_fract_x
_atom_site_fract_y
_atom_site_fract_z
_atom_site_U_iso_or_equiv
_atom_site_thermal_displace_type
_atom_site_occupancy
_atom_site_calc_flag
_atom_site_refinement_flags
_atom_site_disorder_group
Cr1 Cr -0.5000 -0.5000 -0.67918(8) 0.0253(5) Uani 0.50 d SP 1
Cr2 Cr -0.5000 -0.5000 -0.57939(8) 0.0214(3) Uiso 0.50 d SP 1
Cr3 Cr -0.5000 -0.5000 -0.50957(6) 0.0188(6) Uani 0.50 d SP 1
Cr4 Cr -0.5000 -0.5000 -0.41040(8) 0.0214(3) Uiso 0.50 d SP 1
Cr5 Cr -0.5000 -0.5000 -0.33797(9) 0.0253(5) Uani 0.50 d SP 1
Cl1 Cl -0.5000 -0.5000 -0.7732(3) 0.0405(14) Uani 0.50 d SP 1
Cl2 Cl -0.5000 -0.5000 -0.2399(3) 0.0405(14) Uani 0.50 d SP 1
N1 N -0.5616(5) -0.3150(5) -0.6700(2) 0.0256(7) Uani 0.50 d P 1
N2 N -0.4935(5) -0.3123(4) -0.58766(15) 0.0271(8) Uani 0.50 d P 1
C1 C -0.6237(8) -0.2618(8) -0.7069(5) 0.0420(13) Uani 0.50 d P 1
H1A H -0.6289(8) -0.3044(8) -0.7376(5) 0.050 Uiso 0.50 calc PR 1
C2 C -0.6804(8) -0.1494(7) -0.7032(4) 0.0485(14) Uani 0.50 d P 1
H2A H -0.7280(8) -0.1188(7) -0.7301(4) 0.058 Uiso 0.50 calc PR 1
C3 C -0.6686(7) -0.0809(7) -0.6606(3) 0.0435(13) Uani 0.50 d P 1
H3A H -0.7006(7) 0.0005(7) -0.6585(3) 0.052 Uiso 0.50 calc PR 1
C4 C -0.6097(7) -0.1332(7) -0.6215(2) 0.0417(10) Uani 0.50 d P 1
H4A H -0.6072(7) -0.0909(7) -0.5906(2) 0.050 Uiso 0.50 calc PR 1
C5 C -0.5514(5) -0.2506(5) -0.6259(2) 0.0285(8) Uani 0.50 d P 1
N3 N -0.4338(3) -0.3213(3) -0.5000 0.0287(7) Uani 1 d S 1
C6 C -0.4438(6) -0.2501(5) -0.5470(2) 0.0245(8) Uani 0.50 d P 1
C7 C -0.3963(7) -0.1290(7) -0.5473(2) 0.0341(12) Uani 0.50 d P 1
H7A H -0.3936(7) -0.0816(7) -0.5770(2) 0.041 Uiso 0.50 calc PR 1
C8 C -0.3511(5) -0.0793(4) -0.5000 0.0442(11) Uani 1 d S 1
H8A H -0.2922(5) -0.0144(4) -0.5000 0.053 Uiso 1 calc SR 1
N1' N -0.3790(4) -0.3569(4) -0.42208(15) 0.0256(7) Uani 0.50 d P 2
N2' N -0.3302(6) -0.4015(5) -0.3404(2) 0.0271(8) Uani 0.50 d P 2
C1' C -0.2475(9) -0.4067(8) -0.2996(5) 0.0420(13) Uani 0.50 d P 2
H1'A H -0.2749(9) -0.4461(8) -0.2701(5) 0.050 Uiso 0.50 calc PR 2
C2' C -0.1299(8) -0.3581(7) -0.3000(5) 0.0485(14) Uani 0.50 d P 2
H2'A H -0.0725(8) -0.3696(7) -0.2738(5) 0.058 Uiso 0.50 calc PR 2
C3' C -0.1017(7) -0.2861(7) -0.3457(3) 0.0435(13) Uani 0.50 d P 2
H3'A H -0.0307(7) -0.2348(7) -0.3461(3) 0.052 Uiso 0.50 calc PR 2
C4' C -0.1749(7) -0.2914(6) -0.3871(2) 0.0417(10) Uani 0.50 d P 2
H4'A H -0.1464(7) -0.2588(6) -0.4178(2) 0.050 Uiso 0.50 calc PR 2
C5' C -0.2946(5) -0.3466(5) -0.3838(2) 0.0285(8) Uani 0.50 d P 2
C6' C -0.3824(6) -0.2749(5) -0.4618(2) 0.0245(8) Uani 0.50 d P 2
C7' C -0.3419(7) -0.1500(7) -0.4598(2) 0.0341(12) Uani 0.50 d P 2
O1S O -0.5548(33) -0.4971(49) -1.0000 0.056(10) Uiso 0.13 d SPD .
C1S C -0.4796(65) -0.4979(103) -0.9569(11) 0.143(17) Uiso 0.19 d PD .
C2S C -0.5346(47) -0.5434(42) -0.9135(9) 0.083(9) Uiso 0.19 d PD 1
O1SA O -0.5000 -0.5000 -1.0210(28) 0.138(22) Uiso 0.25 d SP 2
C2SA C -0.5662(46) -0.5885(45) -0.9323(19) 0.087(12) Uiso 0.13 d PD 2

loop_
_atom_type_symbol
_atom_type_description
_atom_type_scat_dispersion_real
_atom_type_scat_dispersion_imag
_atom_type_scat_source
C C 0.0033 0.0016 'International Tables Vol C Tables 4.2.6.8 and 6.1.1.4'
H H 0.0000 0.0000 'International Tables Vol C Tables 4.2.6.8 and 6.1.1.4'
N N 0.0061 0.0033 'International Tables Vol C Tables 4.2.6.8 and 6.1.1.4'
Cl Cl 0.1484 0.1585 'International Tables Vol C Tables 4.2.6.8 and 6.1.1.4'
Cr Cr 0.3209 0.6236 'International Tables Vol C Tables 4.2.6.8 and 6.1.1.4'
O O 0.0106 0.0060 'International Tables Vol C Tables 4.2.6.8 and 6.1.1.4'

loop_
_geom_angle_atom_site_label_1
_geom_angle_atom_site_label_2
_geom_angle_atom_site_label_3
_geom_angle
_geom_angle_site_symmetry_1
_geom_angle_site_symmetry_3
Cr5 Cr1 N1 83.33(15) 9_444 3_455
Cr5 Cr1 N1 83.33(15) 9_444 .
N1 Cr1 N1 89.23(3) 3_455 .
Cr5 Cr1 N1 83.32(15) 9_444 4_545
N1 Cr1 N1 166.7(3) 3_455 4_545
N1 Cr1 N1 89.23(3) . 4_545
Cr5 Cr1 N1 83.32(15) 9_444 2_445
N1 Cr1 N1 89.23(3) 3_455 2_445
N1 Cr1 N1 166.7(3) . 2_445
N1 Cr1 N1 89.23(3) 4_545 2_445
Cr5 Cr1 Cl2 180.0 9_444 9_444
N1 Cr1 Cl2 96.67(15) 3_455 9_444
N1 Cr1 Cl2 96.67(15) . 9_444
N1 Cr1 Cl2 96.67(15) 4_545 9_444
N1 Cr1 Cl2 96.67(15) 2_445 9_444
Cr5 Cr1 Cr4 0.0 9_444 9_444
N1 Cr1 Cr4 83.33(15) 3_455 9_444
N1 Cr1 Cr4 83.33(15) . 9_444
N1 Cr1 Cr4 83.33(15) 4_545 9_444
N1 Cr1 Cr4 83.33(15) 2_445 9_444
Cl2 Cr1 Cr4 180.0 9_444 9_444
Cr5 Cr1 Cl1 180.0 9_444 .
N1 Cr1 Cl1 96.67(15) 3_455 .
N1 Cr1 Cl1 96.67(15) . .
N1 Cr1 Cl1 96.67(15) 4_545 .
N1 Cr1 Cl1 96.67(15) 2_445 .
Cl2 Cr1 Cl1 0.0 9_444 .
Cr4 Cr1 Cl1 180.0 9_444 .
Cr5 Cr1 Cr2 0.0 9_444 .
N1 Cr1 Cr2 83.33(15) 3_455 .
N1 Cr1 Cr2 83.33(15) . .
N1 Cr1 Cr2 83.33(15) 4_545 .
N1 Cr1 Cr2 83.33(15) 2_445 .
Cl2 Cr1 Cr2 180.0 9_444 .
Cr4 Cr1 Cr2 0.0 9_444 .
Cl1 Cr1 Cr2 180.0 . .
Cr4 Cr2 Cr3 180.0 9_444 .
Cr4 Cr2 N2 83.75(13) 9_444 3_455
Cr3 Cr2 N2 96.25(13) . 3_455
Cr4 Cr2 N2 83.75(13) 9_444 2_445
Cr3 Cr2 N2 96.25(13) . 2_445
N2 Cr2 N2 89.32(3) 3_455 2_445
Cr4 Cr2 N2 83.75(13) 9_444 .
Cr3 Cr2 N2 96.25(13) . .
N2 Cr2 N2 89.32(3) 3_455 .
N2 Cr2 N2 167.5(3) 2_445 .
Cr4 Cr2 N2 83.74(13) 9_444 4_545
Cr3 Cr2 N2 96.25(13) . 4_545
N2 Cr2 N2 167.5(3) 3_455 4_545
N2 Cr2 N2 89.32(3) 2_445 4_545
N2 Cr2 N2 89.32(3) . 4_545
Cr4 Cr2 Cr5 0.0 9_444 9_444
Cr3 Cr2 Cr5 180.0 . 9_444
N2 Cr2 Cr5 83.75(13) 3_455 9_444
N2 Cr2 Cr5 83.75(13) 2_445 9_444
N2 Cr2 Cr5 83.75(13) . 9_444
N2 Cr2 Cr5 83.75(13) 4_545 9_444
Cr4 Cr2 Cr3 180.0 9_444 9_444
Cr3 Cr2 Cr3 0.0 . 9_444
N2 Cr2 Cr3 96.25(13) 3_455 9_444
N2 Cr2 Cr3 96.25(13) 2_445 9_444
N2 Cr2 Cr3 96.25(13) . 9_444
N2 Cr2 Cr3 96.25(13) 4_545 9_444
Cr5 Cr2 Cr3 180.0 9_444 9_444
Cr4 Cr2 Cr1 0.0 9_444 .
Cr3 Cr2 Cr1 180.0 . .
N2 Cr2 Cr1 83.75(13) 3_455 .
N2 Cr2 Cr1 83.75(13) 2_445 .
N2 Cr2 Cr1 83.75(13) . .
N2 Cr2 Cr1 83.75(13) 4_545 .
Cr5 Cr2 Cr1 0.0 9_444 .
Cr3 Cr2 Cr1 180.0 9_444 .
Cr3 Cr3 Cr2 180.0 9_444 .
Cr3 Cr3 N3 82.89(4) 9_444 3_455
Cr2 Cr3 N3 97.11(4) . 3_455
Cr3 Cr3 N3 82.89(4) 9_444 .
Cr2 Cr3 N3 97.11(4) . .
N3 Cr3 N3 89.121(11) 3_455 .
Cr3 Cr3 N3 82.89(5) 9_444 9_444
Cr2 Cr3 N3 97.11(4) . 9_444
N3 Cr3 N3 89.122(11) 3_455 9_444
N3 Cr3 N3 165.77(9) . 9_444
Cr3 Cr3 N3 82.88(4) 9_444 11_544
Cr2 Cr3 N3 97.11(4) . 11_544
N3 Cr3 N3 165.77(9) 3_455 11_544
N3 Cr3 N3 89.122(11) . 11_544
N3 Cr3 N3 89.120(11) 9_444 11_544
Cr3 Cr3 Cr4 180.0 9_444 9_444
Cr2 Cr3 Cr4 0.0 . 9_444
N3 Cr3 Cr4 97.11(4) 3_455 9_444
N3 Cr3 Cr4 97.11(4) . 9_444
N3 Cr3 Cr4 97.11(4) 9_444 9_444
N3 Cr3 Cr4 97.11(4) 11_544 9_444
Cr3 Cr3 Cr2 0.0 9_444 9_444
Cr2 Cr3 Cr2 180.0 . 9_444
N3 Cr3 Cr2 82.89(4) 3_455 9_444
N3 Cr3 Cr2 82.89(4) . 9_444
N3 Cr3 Cr2 82.89(4) 9_444 9_444
N3 Cr3 Cr2 82.89(4) 11_544 9_444
Cr4 Cr3 Cr2 180.0 9_444 9_444
Cr3 Cr3 Cr4 0.0 9_444 .
Cr2 Cr3 Cr4 180.0 . .
N3 Cr3 Cr4 82.89(4) 3_455 .
N3 Cr3 Cr4 82.89(4) . .
N3 Cr3 Cr4 82.89(4) 9_444 .
N3 Cr3 Cr4 82.89(4) 11_544 .
Cr4 Cr3 Cr4 180.0 9_444 .
Cr2 Cr3 Cr4 0.0 9_444 .
Cr2 Cr4 Cr5 180.0 9_444 .
Cr2 Cr4 N2 88.54(13) 9_444 12_454
Cr5 Cr4 N2 91.47(13) . 12_454
Cr2 Cr4 N2 88.53(13) 9_444 9_444
Cr5 Cr4 N2 91.47(13) . 9_444
N2 Cr4 N2 89.963(6) 12_454 9_444
Cr2 Cr4 N2 88.53(13) 9_444 10_554
Cr5 Cr4 N2 91.47(13) . 10_554
N2 Cr4 N2 89.963(7) 12_454 10_554
N2 Cr4 N2 177.1(3) 9_444 10_554
Cr2 Cr4 N2 88.52(13) 9_444 11_544
Cr5 Cr4 N2 91.47(13) . 11_544
N2 Cr4 N2 177.1(3) 12_454 11_544
N2 Cr4 N2 89.961(7) 9_444 11_544
N2 Cr4 N2 89.962(7) 10_554 11_544
Cr2 Cr4 Cr3 0.0 9_444 9_444
Cr5 Cr4 Cr3 180.0 . 9_444
N2 Cr4 Cr3 88.53(13) 12_454 9_444
N2 Cr4 Cr3 88.53(13) 9_444 9_444
N2 Cr4 Cr3 88.53(13) 10_554 9_444
N2 Cr4 Cr3 88.53(13) 11_544 9_444
Cr2 Cr4 Cr1 180.0 9_444 9_444
Cr5 Cr4 Cr1 0.0 . 9_444
N2 Cr4 Cr1 91.47(13) 12_454 9_444
N2 Cr4 Cr1 91.47(13) 9_444 9_444
N2 Cr4 Cr1 91.47(13) 10_554 9_444
N2 Cr4 Cr1 91.47(13) 11_544 9_444
Cr3 Cr4 Cr1 180.0 9_444 9_444
Cr2 Cr4 Cr3 0.0 9_444 .
Cr5 Cr4 Cr3 180.0 . .
N2 Cr4 Cr3 88.53(13) 12_454 .
N2 Cr4 Cr3 88.53(13) 9_444 .
N2 Cr4 Cr3 88.53(13) 10_554 .
N2 Cr4 Cr3 88.53(13) 11_544 .
Cr3 Cr4 Cr3 0.0 9_444 .
Cr1 Cr4 Cr3 180.0 9_444 .
Cr1 Cr5 Cr4 180.0 9_444 .
Cr1 Cr5 N1 84.20(15) 9_444 10_554
Cr4 Cr5 N1 95.80(15) . 10_554
Cr1 Cr5 N1 84.20(15) 9_444 12_454
Cr4 Cr5 N1 95.80(15) . 12_454
N1 Cr5 N1 89.42(3) 10_554 12_454
Cr1 Cr5 N1 84.20(15) 9_444 11_544
Cr4 Cr5 N1 95.80(15) . 11_544
N1 Cr5 N1 89.41(3) 10_554 11_544
N1 Cr5 N1 168.4(3) 12_454 11_544
Cr1 Cr5 N1 84.20(15) 9_444 9_444
Cr4 Cr5 N1 95.80(15) . 9_444
N1 Cr5 N1 168.4(3) 10_554 9_444
N1 Cr5 N1 89.41(3) 12_454 9_444
N1 Cr5 N1 89.41(3) 11_544 9_444
Cr1 Cr5 Cr2 180.0 9_444 9_444
Cr4 Cr5 Cr2 0.0 . 9_444
N1 Cr5 Cr2 95.80(15) 10_554 9_444
N1 Cr5 Cr2 95.80(15) 12_454 9_444
N1 Cr5 Cr2 95.80(15) 11_544 9_444
N1 Cr5 Cr2 95.80(15) 9_444 9_444
Cr1 Cr5 Cl2 0.0 9_444 .
Cr4 Cr5 Cl2 180.0 . .
N1 Cr5 Cl2 84.20(15) 10_554 .
N1 Cr5 Cl2 84.20(15) 12_454 .
N1 Cr5 Cl2 84.20(15) 11_544 .
N1 Cr5 Cl2 84.20(15) 9_444 .
Cr2 Cr5 Cl2 180.0 9_444 .
Cl2 Cl1 Cr1 0.0 9_444 .
Cr1 Cl2 Cr5 0.0 9_444 .
C1 N1 C5 117.6(7) . .
C1 N1 Cr5 130.0(5) . 9_444
C5 N1 Cr5 111.4(4) . 9_444
C1 N1 Cr1 118.7(5) . .
C5 N1 Cr1 123.4(4) . .
Cr5 N1 Cr1 12.47(10) 9_444 .
C5 N2 C6 121.9(5) . .
C5 N2 Cr4 116.7(4) . 9_444
C6 N2 Cr4 121.1(3) . 9_444
C5 N2 Cr2 123.2(4) . .
C6 N2 Cr2 114.1(3) . .
Cr4 N2 Cr2 7.72(10) 9_444 .
N1 C1 C2 123.9(11) . .
C1 C2 C3 120.0(9) . .
C4 C3 C2 117.8(7) . .
C3 C4 C5 121.2(6) . .
N2 C5 N1 115.7(5) . .
N2 C5 C4 124.9(5) . .
N1 C5 C4 119.1(5) . .
C6 N3 C6 116.8(5) 10_554 .
C6 N3 Cr3 110.6(2) 10_554 9_444
C6 N3 Cr3 124.2(2) . 9_444
C6 N3 Cr3 124.3(2) 10_554 .
C6 N3 Cr3 110.6(2) . .
Cr3 N3 Cr3 14.23(9) 9_444 .
N2 C6 C7 125.9(5) . .
N2 C6 N3 116.6(4) . .
C7 C6 N3 117.5(5) . .
C6 C7 C8 117.2(5) . .
C7 C8 C7 120.6(6) . 10_554
C5' N1' C6' 122.6(5) . .
C5' N2' C1' 120.0(7) . .
C2' C1' N2' 124.2(11) . .
C1' C2' C3' 113.4(9) . .
C4' C3' C2' 122.1(7) . .
C3' C4' C5' 119.4(7) . .
N2' C5' N1' 114.6(5) . .
N2' C5' C4' 119.4(5) . .
N1' C5' C4' 125.9(5) . .
N1' C6' C7' 124.8(5) . .
N1' C6' C6' 140.2(3) . 10_554
C7' C6' C6' 92.1(3) . 10_554
O1SA O1S O1SA 87.1(100) 9_443 .
O1SA O1S O1S 59.2(29) 9_443 11_543
O1SA O1S O1S 59.2(28) . 11_543
O1SA O1S O1S 59.2(29) 9_443 3_455
O1SA O1S O1S 59.2(29) . 3_455
O1S O1S O1S 89.99(7) 11_543 3_455
O1SA O1S O1S 43.5(50) 9_443 9_443
O1SA O1S O1S 43.5(50) . 9_443
O1S O1S O1S 45.00(3) 11_543 9_443
O1S O1S O1S 45.00(8) 3_455 9_443
O1SA O1S C1S 28.6(45) 9_443 2_445
O1SA O1S C1S 115.6(80) . 2_445
O1S O1S C1S 78.6(26) 11_543 2_445
O1S O1S C1S 76.3(61) 3_455 2_445
O1S O1S C1S 72.1(41) 9_443 2_445
O1SA O1S C1S 115.6(80) 9_443 9_443
O1SA O1S C1S 28.5(45) . 9_443
O1S O1S C1S 78.6(26) 11_543 9_443
O1S O1S C1S 76.2(61) 3_455 9_443
O1S O1S C1S 72.1(41) 9_443 9_443
C1S O1S C1S 144.0(88) 2_445 9_443
O1SA O1S C1S 22.7(53) 9_443 3_455
O1SA O1S C1S 107.5(68) . 3_455
O1S O1S C1S 65.0(48) 11_543 3_455
O1S O1S C1S 79.3(22) 3_455 3_455
O1S O1S C1S 64.6(42) 9_443 3_455
C1S O1S C1S 13.7(34) 2_445 3_455
C1S O1S C1S 135.8(46) 9_443 3_455
O1SA O1S C1S 107.5(68) 9_443 12_453
O1SA O1S C1S 22.7(53) . 12_453
O1S O1S C1S 65.0(48) 11_543 12_453
O1S O1S C1S 79.3(22) 3_455 12_453
O1S O1S C1S 64.6(42) 9_443 12_453
C1S O1S C1S 135.8(46) 2_445 12_453
C1S O1S C1S 13.7(34) 9_443 12_453
C1S O1S C1S 125.1(97) 3_455 12_453
O1SA O1S C1S 20.2(54) 9_443 4_545
O1SA O1S C1S 104.9(79) . 4_545
O1S O1S C1S 77.5(53) 11_543 4_545
O1S O1S C1S 63.4(18) 3_455 4_545
O1S O1S C1S 61.9(47) 9_443 4_545
C1S O1S C1S 13.1(47) 2_445 4_545
C1S O1S C1S 132.5(84) 9_443 4_545
C1S O1S C1S 19.3(57) 3_455 4_545
C1S O1S C1S 126.5(31) 12_453 4_545
O1SA O1S C1S 104.8(79) 9_443 11_543
O1SA O1S C1S 20.2(54) . 11_543
O1S O1S C1S 77.5(53) 11_543 11_543
O1S O1S C1S 63.4(18) 3_455 11_543
O1S O1S C1S 61.9(47) 9_443 11_543
C1S O1S C1S 132.5(84) 2_445 11_543
C1S O1S C1S 13.1(47) 9_443 11_543
C1S O1S C1S 126.5(31) 3_455 11_543
C1S O1S C1S 19.3(57) 12_453 11_543
C1S O1S C1S 120.3(69) 4_545 11_543
O1SA O1S C1S 11.5(57) 9_443 .
O1SA O1S C1S 98.5(60) . .
O1S O1S C1S 65.0(25) 11_543 .
O1S O1S C1S 67.1(49) 3_455 .
O1S O1S C1S 54.9(28) 9_443 .
C1S O1S C1S 17.4(48) 2_445 .
C1S O1S C1S 127.0(32) 9_443 .
C1S O1S C1S 12.4(38) 3_455 .
C1S O1S C1S 118.4(62) 12_453 .
C1S O1S C1S 12.6(31) 4_545 .
C1S O1S C1S 116.3(33) 11_543 .
C1S C1S C1S 90.01(13) 4_545 3_455
C1S C1S C1S 45.0(2) 4_545 2_445
C1S C1S C1S 45.0(3) 3_455 2_445
C1S C1S O1SA 75.7(44) 4_545 9_443
C1S C1S O1SA 75.7(44) 3_455 9_443
C1S C1S O1SA 69.5(64) 2_445 9_443
C1S C1S O1S 99.2(100) 4_545 9_443
C1S C1S O1S 105.4(100) 3_455 9_443
C1S C1S O1S 107.5(27) 2_445 9_443
O1SA C1S O1S 38.2(41) 9_443 9_443
C1S C1S C2SA 85.0(100) 4_545 3_455
C1S C1S C2SA 147.1(34) 3_455 3_455
C1S C1S C2SA 122.2(100) 2_445 3_455
O1SA C1S C2SA 133.5(100) 9_443 3_455
O1S C1S C2SA 107.5(99) 9_443 3_455
C1S C1S C2SA 146.2(100) 4_545 2_445
C1S C1S C2SA 80.5(100) 3_455 2_445
C1S C1S C2SA 118.1(100) 2_445 2_445
O1SA C1S C2SA 131.5(100) 9_443 2_445
O1S C1S C2SA 114.6(48) 9_443 2_445
C2SA C1S C2SA 85.7(33) 3_455 2_445
C1S C1S C2S 83.1(100) 4_545 3_455
C1S C1S C2S 110.7(24) 3_455 3_455
C1S C1S C2S 99.5(88) 2_445 3_455
O1S C1S C2S 143.9(100) 9_443 3_455
C1S C1S C2S 110.6(33) 4_545 2_445
C1S C1S C2S 82.6(100) 3_455 2_445
C1S C1S C2S 99.1(100) 2_445 2_445
O1S C1S C2S 149.3(47) 9_443 2_445
C2S C1S C2S 39.4(19) 3_455 2_445
C1S C1S O1S 104.3(100) 4_545 11_543
C1S C1S O1S 67.1(100) 3_455 11_543
C1S C1S O1S 84.3(100) 2_445 11_543
O1SA C1S O1S 30.0(50) 9_443 11_543
O1S C1S O1S 38.7(24) 9_443 11_543
C2SA C1S O1S 145.5(85) 3_455 11_543
C2SA C1S O1S 101.6(62) 2_445 11_543
C2S C1S O1S 172.0(77) 3_455 11_543
C2S C1S O1S 133.3(91) 2_445 11_543
C1S C1S O1S 61.5(67) 4_545 3_455
C1S C1S O1S 98.3(99) 3_455 3_455
C1S C1S O1S 76.4(100) 2_445 3_455
O1SA C1S O1S 26.6(63) 9_443 3_455
O1S C1S O1S 38.1(23) 9_443 3_455
C2SA C1S O1S 107.6(100) 3_455 3_455
C2SA C1S O1S 151.7(48) 2_445 3_455
C2S C1S O1S 134.2(98) 3_455 3_455
C2S C1S O1S 172.0(57) 2_445 3_455
O1S C1S O1S 53.5(31) 11_543 3_455
C1S C1S C2S 57.3(20) 4_545 .
C1S C1S C2S 83.8(100) 3_455 .
C1S C1S C2S 62.7(86) 2_445 .
O1S C1S C2S 155.2(84) 9_443 .
C2S C1S C2S 36.8(18) 3_455 .
C2S C1S C2S 53.4(28) 2_445 .
O1S C1S C2S 146.4(73) 11_543 .
O1S C1S C2S 118.8(51) 3_455 .
C2S C2S C2S 90.00(4) 4_545 3_455
C2S C2S C2S 45.00(7) 4_545 2_445
C2S C2S C2S 45.00(4) 3_455 2_445
C2S C2S C1S 80.7(28) 4_545 4_545
C2S C2S C1S 70.4(53) 3_455 4_545
C2S C2S C1S 69.4(54) 2_445 4_545
C2S C2S C1S 70.2(50) 4_545 2_445
C2S C2S C1S 80.7(33) 3_455 2_445
C2S C2S C1S 69.3(26) 2_445 2_445
C1S C2S C1S 14.3(40) 4_545 2_445
C2S C2S C1S 72.4(52) 4_545 .
C2S C2S C1S 62.5(26) 3_455 .
C2S C2S C1S 57.3(29) 2_445 .
C1S C2S C1S 12.1(34) 4_545 .
C1S C2S C1S 18.2(57) 2_445 .
C2S C2S C1S 62.6(17) 4_545 3_455
C2S C2S C1S 72.3(41) 3_455 3_455
C2S C2S C1S 57.2(39) 2_445 3_455
C1S C2S C1S 18.2(42) 4_545 3_455
C1S C2S C1S 12.1(32) 2_445 3_455
C1S C2S C1S 12.8(33) . 3_455
C1S O1SA C1S 28.6(88) 9_443 12_453
C1S O1SA C1S 28.6(88) 9_443 11_543
C1S O1SA C1S 40.9(100) 12_453 11_543
C1S O1SA C1S 40.9(100) 9_443 10_553
C1S O1SA C1S 28.6(88) 12_453 10_553
C1S O1SA C1S 28.6(86) 11_543 10_553
C1S O1SA O1S 133.2(100) 9_443 11_543
C1S O1SA O1S 113.3(64) 12_453 11_543
C1S O1SA O1S 153.6(100) 11_543 11_543
C1S O1SA O1S 127.3(93) 10_553 11_543
C1S O1SA O1S 127.3(93) 9_443 3_455
C1S O1SA O1S 153.6(100) 12_453 3_455
C1S O1SA O1S 113.3(64) 11_543 3_455
C1S O1SA O1S 133.2(100) 10_553 3_455
O1S O1SA O1S 92.9(100) 11_543 3_455
C1S O1SA O1S 153.6(100) 9_443 9_443
C1S O1SA O1S 133.2(100) 12_453 9_443
C1S O1SA O1S 127.3(94) 11_543 9_443
C1S O1SA O1S 113.3(65) 10_553 9_443
O1S O1SA O1S 61.7(58) 11_543 9_443
O1S O1SA O1S 61.7(57) 3_455 9_443
C1S O1SA O1S 113.3(65) 9_443 .
C1S O1SA O1S 127.3(93) 12_453 .
C1S O1SA O1S 133.2(100) 11_543 .
C1S O1SA O1S 153.6(100) 10_553 .
O1S O1SA O1S 61.7(57) 11_543 .
O1S O1SA O1S 61.7(58) 3_455 .
O1S O1SA O1S 92.9(100) 9_443 .
C1S O1SA O1SA 159.5(65) 9_443 9_443
C1S O1SA O1SA 159.5(63) 12_453 9_443
C1S O1SA O1SA 159.5(63) 11_543 9_443
C1S O1SA O1SA 159.5(63) 10_553 9_443
O1S O1SA O1SA 46.5(51) 11_543 9_443
O1S O1SA O1SA 46.5(51) 3_455 9_443
O1S O1SA O1SA 46.5(50) 9_443 9_443
O1S O1SA O1SA 46.5(51) . 9_443
C1S O1SA C2SA 31.1(100) 9_443 11_543
C1S O1SA C2SA 32.6(88) 12_453 11_543
C1S O1SA C2SA 59.0(52) 11_543 11_543
C1S O1SA C2SA 59.9(100) 10_553 11_543
O1S O1SA C2SA 102.8(39) 11_543 11_543
O1S O1SA C2SA 141.0(41) 3_455 11_543
O1S O1SA C2SA 156.1(42) 9_443 11_543
O1S O1SA C2SA 94.8(38) . 11_543
O1SA O1SA C2SA 136.4(26) 9_443 11_543
C1S O1SA C2SA 32.6(88) 9_443 10_553
C1S O1SA C2SA 59.9(100) 12_453 10_553
C1S O1SA C2SA 31.1(100) 11_543 10_553
C1S O1SA C2SA 59.0(52) 10_553 10_553
O1S O1SA C2SA 156.1(42) 11_543 10_553
O1S O1SA C2SA 94.8(37) 3_455 10_553
O1S O1SA C2SA 141.0(41) 9_443 10_553
O1S O1SA C2SA 102.8(38) . 10_553
O1SA O1SA C2SA 136.4(26) 9_443 10_553
C2SA O1SA C2SA 58.3(30) 11_543 10_553
C1S O1SA C2SA 59.0(52) 9_443 9_443
C1S O1SA C2SA 31.1(100) 12_453 9_443
C1S O1SA C2SA 59.9(100) 11_543 9_443
C1S O1SA C2SA 32.6(89) 10_553 9_443
O1S O1SA C2SA 94.8(37) 11_543 9_443
O1S O1SA C2SA 156.1(42) 3_455 9_443
O1S O1SA C2SA 102.8(38) 9_443 9_443
O1S O1SA C2SA 141.0(41) . 9_443
O1SA O1SA C2SA 136.4(25) 9_443 9_443
C2SA O1SA C2SA 58.3(30) 11_543 9_443
C2SA O1SA C2SA 87.1(52) 10_553 9_443
C1S C2SA C1S 14.5(41) 4_545 2_445
C1S C2SA C1S 6.5(18) 4_545 .
C1S C2SA C1S 15.0(78) 2_445 .
C1S C2SA C1S 14.3(36) 4_545 3_455
C1S C2SA C1S 6.6(30) 2_445 3_455
C1S C2SA C1S 11.9(28) . 3_455
C1S C2SA C2SA 59.7(23) 4_545 4_545
C1S C2SA C2SA 46.8(45) 2_445 4_545
C1S C2SA C2SA 56.3(48) . 4_545
C1S C2SA C2SA 45.4(24) 3_455 4_545
C1S C2SA C2SA 47.4(41) 4_545 3_455
C1S C2SA C2SA 60.0(46) 2_445 3_455
C1S C2SA C2SA 45.0(34) . 3_455
C1S C2SA C2SA 55.8(30) 3_455 3_455
C2SA C2SA C2SA 90.00(2) 4_545 3_455
C1S C2SA O1SA 15.4(48) 4_545 9_443
C1S C2SA O1SA 15.9(29) 2_445 9_443
C1S C2SA O1SA 21.1(21) . 9_443
C1S C2SA O1SA 21.2(19) 3_455 9_443
C2SA C2SA O1SA 60.8(15) 4_545 9_443
C2SA C2SA O1SA 60.8(15) 3_455 9_443

loop_
_geom_bond_atom_site_label_1
_geom_bond_atom_site_label_2
_geom_bond_distance
_geom_bond_site_symmetry_2
_geom_bond_publ_flag
Cr1 Cr2 2.661(3) . y
Cr2 Cr3 1.862(3) . y
Cr3 Cr4 2.644(3) . y
Cr4 Cr5 1.931(3) . y
Cr1 Cl1 2.506(9) . y
Cr5 Cl2 2.614(9) . y
Cr1 Cr5 0.457(4) 9_444 ?
Cr1 N1 2.105(5) 3_455 ?
Cr1 N1 2.105(5) . ?
Cr1 N1 2.105(5) 4_545 ?
Cr1 N1 2.105(5) 2_445 ?
Cr1 Cl2 2.157(8) 9_444 ?
Cr1 Cr4 2.389(3) 9_444 ?
Cr2 Cr4 0.272(4) 9_444 ?
Cr2 N2 2.026(5) 3_455 ?
Cr2 N2 2.026(5) 2_445 ?
Cr2 N2 2.026(5) . ?
Cr2 N2 2.026(5) 4_545 ?
Cr2 Cr5 2.204(3) 9_444 ?
Cr2 Cr3 2.372(2) 9_444 ?
Cr3 Cr3 0.510(3) 9_444 ?
Cr3 N3 2.060(3) 3_455 ?
Cr3 N3 2.060(3) . ?
Cr3 N3 2.060(3) 9_444 ?
Cr3 N3 2.060(3) 11_544 ?
Cr3 Cr4 2.134(2) 9_444 ?
Cr3 Cr2 2.372(2) 9_444 ?
Cr4 Cr2 0.272(4) 9_444 ?
Cr4 N2 2.015(5) 12_454 ?
Cr4 N2 2.015(5) 9_444 ?
Cr4 N2 2.015(5) 10_554 ?
Cr4 N2 2.015(5) 11_544 ?
Cr4 Cr3 2.134(2) 9_444 ?
Cr4 Cr1 2.389(3) 9_444 ?
Cr5 Cr1 0.457(4) 9_444 ?
Cr5 N1 2.102(5) 10_554 ?
Cr5 N1 2.102(5) 12_454 ?
Cr5 N1 2.102(5) 11_544 ?
Cr5 N1 2.102(5) 9_444 ?
Cr5 Cr2 2.204(3) 9_444 ?
Cl1 Cl2 0.35(2) 9_444 ?
Cl2 Cr1 2.156(8) 9_444 ?
N1 C1 1.318(12) . ?
N1 C5 1.369(7) . ?
N1 Cr5 2.102(5) 9_444 ?
N2 C5 1.364(7) . ?
N2 C6 1.379(7) . ?
N2 Cr4 2.015(5) 9_444 ?
C1 C2 1.353(12) . ?
C2 C3 1.359(14) . ?
C3 C4 1.341(10) . ?
C4 C5 1.410(9) . ?
N3 C6 1.471(5) 10_554 ?
N3 C6 1.471(5) . ?
N3 Cr3 2.060(3) 9_444 ?
C6 C7 1.395(9) . ?
C7 C8 1.453(7) . ?
C8 C7 1.453(7) 10_554 ?
N1' C5' 1.369(7) . ?
N1' C6' 1.377(6) . ?
N2' C5' 1.353(7) . ?
N2' C1' 1.404(13) . ?
C1' C2' 1.364(13) . ?
C2' C3' 1.472(15) . ?
C3' C4' 1.357(10) . ?
C4' C5' 1.416(9) . ?
C6' C7' 1.408(9) . ?
C6' C6' 2.038(10) 10_554 ?
O1S O1SA 0.81(4) 9_443 ?
O1S O1SA 0.81(4) . ?
O1S O1S 0.83(5) 11_543 ?
O1S O1S 0.83(5) 3_455 ?
O1S O1S 1.18(7) 9_443 ?
O1S C1S 1.21(5) 2_445 ?
O1S C1S 1.21(5) 9_443 ?
O1S C1S 1.29(4) 3_455 ?
O1S C1S 1.29(4) 12_453 ?
O1S C1S 1.32(7) 4_545 ?
O1S C1S 1.32(7) 11_543 ?
O1S C1S 1.40(3) . ?
C1S C1S 0.31(8) 4_545 ?
C1S C1S 0.31(9) 3_455 ?
C1S C1S 0.44(12) 2_445 ?
C1S O1SA 0.63(7) 9_443 ?
C1S O1S 1.21(5) 9_443 ?
C1S C2SA 1.23(8) 3_455 ?
C1S C2SA 1.24(10) 2_445 ?
C1S C2S 1.25(4) 3_455 ?
C1S C2S 1.25(5) 2_445 ?
C1S O1S 1.29(4) 11_543 ?
C1S O1S 1.32(7) 3_455 ?
C1S C2S 1.39(3) . ?
C2S C2S 0.84(4) 4_545 ?
C2S C2S 0.84(4) 3_455 ?
C2S C2S 1.19(5) 2_445 ?
C2S C1S 1.25(4) 4_545 ?
C2S C1S 1.25(5) 2_445 ?
C2S C1S 1.39(7) 3_455 ?
O1SA C1S 0.63(7) 9_443 ?
O1SA C1S 0.63(7) 12_453 ?
O1SA C1S 0.63(7) 11_543 ?
O1SA C1S 0.63(7) 10_553 ?
O1SA O1S 0.81(4) 11_543 ?
O1SA O1S 0.81(4) 3_455 ?
O1SA O1S 0.81(4) 9_443 ?
O1SA O1SA 1.12(15) 9_443 ?
O1SA C2SA 1.72(6) 11_543 ?
O1SA C2SA 1.72(6) 10_553 ?
O1SA C2SA 1.72(6) 9_443 ?
C2SA C1S 1.23(8) 4_545 ?
C2SA C1S 1.24(10) 2_445 ?
C2SA C1S 1.51(12) 3_455 ?
C2SA C2SA 1.68(6) 4_545 ?
C2SA C2SA 1.68(6) 3_455 ?
C2SA O1SA 1.72(7) 9_443 ?
